data_4027431
loop_
_publ_author_name
'M\'eabh B. Brennan'
'Timothy D. W. Claridge'
'Richard G. Compton'
'Stephen G. Davies'
'Ai M. Fletcher'
'Martin C. Henstridge'
'David S. Hewings'
'Wataru Kurosawa'
'James A. Lee'
'Paul M. Roberts'
'Anne K. Schoonen'
'James E. Thomson'

_publ_contact_author 'Stephen G. Davies'
_publ_contact_author_email steve.davies@chem.ox.ac.uk
_publ_contact_author_fax '+44 1865 275633'
_publ_contact_author_phone '+44 1865 275695'
_publ_section_title
;
 Ammonium-Directed Olefinic Epoxidation: Kinetic and Mechanistic Insights
;
_journal_name_full 'Journal of Organic Chemistry'
_journal_page_first 7241
_journal_page_last 7261
_journal_paper_doi 10.1021/jo3010556
_journal_volume 77
_journal_year 2012
_chemical_formula_moiety 'C16 H23 N1 O3'
_chemical_formula_sum 'C16 H23 N O3'
_chemical_formula_weight 277.36
_space_group_IT_number 14
_symmetry_cell_setting monoclinic
_symmetry_space_group_name_Hall '-P 2yn'
_symmetry_space_group_name_H-M 'P 1 21/n 1'
_atom_sites_solution_hydrogens geom
_atom_sites_solution_primary direct
_cell_angle_alpha 90
_cell_angle_beta 108.1263(16)
_cell_angle_gamma 90
_cell_formula_units_Z 4
_cell_length_a 14.8991(4)
_cell_length_b 5.5973(2)
_cell_length_c 18.9178(6)
_cell_measurement_reflns_used 3598
_cell_measurement_temperature 150
_cell_measurement_theta_max 27
_cell_measurement_theta_min 5
_cell_volume 1499.35(8)
_computing_cell_refinement 'DENZO/SCALEPACK (Otwinowski & Minor, 1997)'
_computing_data_collection 'COLLECT (Nonius, 1997-2001).'
_computing_data_reduction 'DENZO/SCALEPACK (Otwinowski & Minor, 1997)'
_computing_molecular_graphics 'CAMERON (Watkin et al., 1996)'
_computing_publication_material 'CRYSTALS (Betteridge et al., 2003)'
_computing_structure_refinement 'CRYSTALS (Betteridge et al., 2003)'
_computing_structure_solution 'SIR92 (Altomare et al., 1994)'
_diffrn_ambient_temperature 150
_diffrn_measured_fraction_theta_full 0.991
_diffrn_measured_fraction_theta_max 0.989
_diffrn_measurement_device 'Nonius KappaCCD'
_diffrn_measurement_device_type Area
_diffrn_measurement_method \w
_diffrn_radiation_monochromator graphite
_diffrn_radiation_type 'Mo K\a'
_diffrn_radiation_wavelength 0.71073
_diffrn_reflns_av_R_equivalents 0.033
_diffrn_reflns_limit_h_max 19
_diffrn_reflns_limit_h_min -18
_diffrn_reflns_limit_k_max 7
_diffrn_reflns_limit_k_min -6
_diffrn_reflns_limit_l_max 24
_diffrn_reflns_limit_l_min -24
_diffrn_reflns_number 5883
_diffrn_reflns_theta_full 26.643
_diffrn_reflns_theta_max 27.467
_diffrn_reflns_theta_min 5.200
_diffrn_standards_number 0
_exptl_absorpt_coefficient_mu 0.084
_exptl_absorpt_correction_T_max 1.00
_exptl_absorpt_correction_T_min 0.99
_exptl_absorpt_correction_type multi-scan
_exptl_absorpt_process_details 'DENZO/SCALEPACK (Otwinowski & Minor, 1997)'
_exptl_crystal_colour colourless
_exptl_crystal_density_diffrn 1.229
_exptl_crystal_description plate
_exptl_crystal_F_000 600
_exptl_crystal_size_max 0.30
_exptl_crystal_size_mid 0.10
_exptl_crystal_size_min 0.05
_refine_diff_density_max 0.23
_refine_diff_density_min -0.16
_refine_ls_extinction_method none
_refine_ls_goodness_of_fit_ref 1.1383
_refine_ls_hydrogen_treatment constr
_refine_ls_matrix_type full
_refine_ls_number_parameters 181
_refine_ls_number_reflns 1962
_refine_ls_number_restraints 0
_refine_ls_R_factor_all 0.0901
_refine_ls_R_factor_gt 0.0479
_refine_ls_shift/su_max 0.000363
_refine_ls_structure_factor_coef F
_refine_ls_weighting_details
;
Method, part 1, Chebychev polynomial, (Watkin, 1994, Prince, 1982)
[weight] = 1.0/[A~0~*T~0~(x)+A~1~*T~1~(x) ... +A~n-1~]*T~n-1~(x)]
where A~i~ are the Chebychev coefficients listed below and x= Fcalc/Fmax
Method = Robust Weighting (Prince, 1982)
W = [weight] * [1-(deltaF/6*sigmaF)^2^]^2^
A~i~ are:
0.357 0.104 0.115
;
_refine_ls_weighting_scheme calc
_refine_ls_wR_factor_all 0.0858
_refine_ls_wR_factor_gt 0.0465
_refine_ls_wR_factor_ref 0.0430
_reflns_limit_h_max 18
_reflns_limit_h_min -19
_reflns_limit_k_max 7
_reflns_limit_k_min 0
_reflns_limit_l_max 24
_reflns_limit_l_min 0
_reflns_number_gt 2181
_reflns_number_total 3396
_reflns_threshold_expression I>2.0\s(I)
_oxford_diffrn_Wilson_B_factor 2.56
_oxford_diffrn_Wilson_scale 4.62
_oxford_refine_ls_r_factor_ref 0.0414
_oxford_refine_ls_scale 0.4698(9)
_oxford_reflns_number_all 3396
_oxford_reflns_threshold_expression_ref I>3.0\s(I)
_cod_data_source_file jo3010556_si_001_4.cif
_cod_data_source_block 25
_cod_original_formula_sum 'C16 H23 N1 O3'
_cod_database_code 4027431

loop_
_symmetry_equiv_pos_as_xyz
x,y,z
-x,-y,-z
-x+1/2,y+1/2,-z+1/2
x+1/2,-y+1/2,z+1/2

loop_
_atom_site_label
_atom_site_type_symbol
_atom_site_fract_x
_atom_site_fract_y
_atom_site_fract_z
_atom_site_U_iso_or_equiv
_atom_site_occupancy
_atom_site_adp_type
_atom_site_refinement_flags_posn
O1 O 0.60967(9) 0.2150(2) 0.69870(7) 0.0305 1.0000 Uani .
C2 C 0.56549(14) 0.1172(4) 0.63218(11) 0.0337 1.0000 Uani .
O3 O 0.52828(11) -0.0771(3) 0.62427(8) 0.0472 1.0000 Uani .
C4 C 0.56803(17) 0.2814(4) 0.57081(12) 0.0467 1.0000 Uani .
C5 C 0.60743(13) 0.0834(3) 0.76484(10) 0.0276 1.0000 Uani .
C6 C 0.52065(13) 0.1685(3) 0.78566(10) 0.0257 1.0000 Uani .
O7 O 0.51491(9) 0.0328(2) 0.84770(7) 0.0304 1.0000 Uani .
C8 C 0.53172(13) 0.4343(3) 0.80731(10) 0.0238 1.0000 Uani .
N9 N 0.44899(10) 0.5545(3) 0.81929(8) 0.0249 1.0000 Uani .
C10 C 0.41739(14) 0.4492(3) 0.87922(11) 0.0309 1.0000 Uani .
C11 C 0.35290(13) 0.6130(3) 0.90511(10) 0.0264 1.0000 Uani .
C12 C 0.38637(14) 0.8277(3) 0.94078(10) 0.0316 1.0000 Uani .
C13 C 0.32814(17) 0.9721(4) 0.96726(11) 0.0394 1.0000 Uani .
C14 C 0.23625(16) 0.9044(4) 0.95873(12) 0.0437 1.0000 Uani .
C15 C 0.20238(15) 0.6905(5) 0.92411(12) 0.0443 1.0000 Uani .
C16 C 0.26045(14) 0.5465(4) 0.89719(11) 0.0345 1.0000 Uani .
C17 C 0.36953(14) 0.5718(4) 0.75029(11) 0.0373 1.0000 Uani .
C18 C 0.62142(13) 0.4703(3) 0.87336(10) 0.0272 1.0000 Uani .
C19 C 0.70840(13) 0.3931(4) 0.85245(11) 0.0326 1.0000 Uani .
C20 C 0.69957(14) 0.1332(4) 0.82593(11) 0.0332 1.0000 Uani .
H41 H 0.5360 0.2108 0.5221 0.0745 1.0000 Uiso R
H42 H 0.5384 0.4309 0.5765 0.0750 1.0000 Uiso R
H43 H 0.6341 0.3102 0.5761 0.0748 1.0000 Uiso R
H51 H 0.6008 -0.0927 0.7534 0.0370 1.0000 Uiso R
H61 H 0.4623 0.1456 0.7415 0.0357 1.0000 Uiso R
H81 H 0.5427 0.5188 0.7636 0.0297 1.0000 Uiso R
H102 H 0.3829 0.2987 0.8607 0.0442 1.0000 Uiso R
H101 H 0.4757 0.4108 0.9217 0.0450 1.0000 Uiso R
H121 H 0.4517 0.8753 0.9477 0.0426 1.0000 Uiso R
H131 H 0.3518 1.1228 0.9918 0.0516 1.0000 Uiso R
H141 H 0.1958 1.0066 0.9772 0.0547 1.0000 Uiso R
H151 H 0.1375 0.6406 0.9183 0.0564 1.0000 Uiso R
H161 H 0.2378 0.3931 0.8732 0.0441 1.0000 Uiso R
H172 H 0.3195 0.6761 0.7594 0.0558 1.0000 Uiso R
H173 H 0.3939 0.6416 0.7113 0.0564 1.0000 Uiso R
H171 H 0.3436 0.4093 0.7355 0.0566 1.0000 Uiso R
H181 H 0.6243 0.6447 0.8858 0.0337 1.0000 Uiso R
H182 H 0.6156 0.3654 0.9157 0.0335 1.0000 Uiso R
H191 H 0.7135 0.4999 0.8109 0.0420 1.0000 Uiso R
H192 H 0.7679 0.4086 0.8963 0.0413 1.0000 Uiso R
H201 H 0.6985 0.0290 0.8688 0.0404 1.0000 Uiso R
H202 H 0.7541 0.0913 0.8077 0.0405 1.0000 Uiso R
H71 H 0.4940 -0.1167 0.8350 0.0509 1.0000 Uiso R

loop_
_atom_site_aniso_label
_atom_site_aniso_U_11
_atom_site_aniso_U_22
_atom_site_aniso_U_33
_atom_site_aniso_U_23
_atom_site_aniso_U_13
_atom_site_aniso_U_12
O1 0.0410(7) 0.0284(7) 0.0255(7) 0.0004(6) 0.0155(6) -0.0002(6)
C2 0.0330(11) 0.0371(11) 0.0320(11) -0.0005(9) 0.0116(8) 0.0038(9)
O3 0.0564(10) 0.0426(9) 0.0387(8) -0.0038(7) 0.0093(7) -0.0122(8)
C4 0.0548(14) 0.0523(14) 0.0331(11) 0.0054(10) 0.0137(10) -0.0001(12)
C5 0.0389(11) 0.0224(9) 0.0255(9) 0.0048(8) 0.0160(8) 0.0041(8)
C6 0.0336(10) 0.0214(8) 0.0248(9) 0.0017(7) 0.0129(8) -0.0002(8)
O7 0.0469(8) 0.0189(6) 0.0306(7) 0.0005(5) 0.0195(6) -0.0031(6)
C8 0.0294(10) 0.0201(8) 0.0246(9) 0.0015(7) 0.0123(7) -0.0012(8)
N9 0.0301(8) 0.0221(7) 0.0238(7) 0.0018(6) 0.0103(6) 0.0031(7)
C10 0.0370(11) 0.0257(9) 0.0350(10) 0.0030(8) 0.0183(9) 0.0027(8)
C11 0.0301(10) 0.0259(9) 0.0248(9) 0.0039(7) 0.0108(8) 0.0032(8)
C12 0.0397(11) 0.0301(10) 0.0273(10) 0.0026(8) 0.0138(9) -0.0021(9)
C13 0.0634(15) 0.0294(10) 0.0301(10) -0.0001(9) 0.0212(10) 0.0072(10)
C14 0.0503(14) 0.0504(14) 0.0364(11) 0.0071(10) 0.0222(10) 0.0223(11)
C15 0.0303(11) 0.0639(16) 0.0411(12) 0.0095(11) 0.0144(9) 0.0089(11)
C16 0.0321(11) 0.0375(11) 0.0341(11) 0.0001(9) 0.0103(9) -0.0005(9)
C17 0.0351(11) 0.0446(12) 0.0289(10) -0.0007(9) 0.0053(9) 0.0102(10)
C18 0.0296(10) 0.0235(9) 0.0291(10) -0.0016(8) 0.0100(8) -0.0022(8)
C19 0.0288(10) 0.0357(11) 0.0326(10) 0.0032(9) 0.0084(8) -0.0018(9)
C20 0.0350(11) 0.0365(11) 0.0322(10) 0.0047(9) 0.0162(8) 0.0069(9)

loop_
_atom_type_symbol
_atom_type_scat_dispersion_real
_atom_type_scat_dispersion_imag
_atom_type_scat_Cromer_Mann_a1
_atom_type_scat_Cromer_Mann_b1
_atom_type_scat_Cromer_Mann_a2
_atom_type_scat_Cromer_Mann_b2
_atom_type_scat_Cromer_Mann_a3
_atom_type_scat_Cromer_Mann_b3
_atom_type_scat_Cromer_Mann_a4
_atom_type_scat_Cromer_Mann_b4
_atom_type_scat_Cromer_Mann_c
_atom_type_scat_source
C 0.0033 0.0016 2.3100 20.8439 1.0200 10.2075 1.5886 0.5687 0.8650 51.6512 0.2156 'International Tables Vol C 4.2.6.8 and 6.1.1.4'
H 0.0000 0.0000 0.4930 10.5109 0.3229 26.1257 0.1402 3.1424 0.0408 57.7998 0.0030 'International Tables Vol C 4.2.6.8 and 6.1.1.4'
N 0.0061 0.0033 12.2126 0.0057 3.1322 9.8933 2.0125 28.9975 1.1663 0.5826 -11.5290 'International Tables Vol C 4.2.6.8 and 6.1.1.4'
O 0.0106 0.0060 3.0485 13.2771 2.2868 5.7011 1.5463 0.3239 0.8670 32.9089 0.2508 'International Tables Vol C 4.2.6.8 and 6.1.1.4'

loop_
_geom_angle_atom_site_label_1
_geom_angle_atom_site_label_2
_geom_angle_atom_site_label_3
_geom_angle
_geom_angle_publ_flag
C2 O1 C5 117.53(15) yes
O1 C2 O3 123.73(18) yes
O1 C2 C4 110.79(18) yes
O3 C2 C4 125.5(2) yes
C2 C4 H41 111.1 no
C2 C4 H42 108.8 no
H41 C4 H42 110.4 no
C2 C4 H43 107.0 no
H41 C4 H43 110.2 no
H42 C4 H43 109.2 no
O1 C5 C6 107.93(14) yes
O1 C5 C20 107.62(15) yes
C6 C5 C20 112.36(15) yes
O1 C5 H51 109.6 no
C6 C5 H51 108.9 no
C20 C5 H51 110.3 no
C5 C6 O7 108.47(14) yes
C5 C6 C8 109.77(15) yes
O7 C6 C8 109.00(14) yes
C5 C6 H61 109.0 no
O7 C6 H61 111.0 no
C8 C6 H61 109.7 no
C6 O7 H71 112.4 no
C6 C8 N9 117.02(15) yes
C6 C8 C18 109.77(15) yes
N9 C8 C18 111.80(14) yes
C6 C8 H81 105.5 no
N9 C8 H81 105.5 no
C18 C8 H81 106.5 no
C8 N9 C10 114.49(14) yes
C8 N9 C17 111.91(14) yes
C10 N9 C17 110.31(15) yes
N9 C10 C11 113.07(15) yes
N9 C10 H102 108.7 no
C11 C10 H102 108.5 no
N9 C10 H101 107.2 no
C11 C10 H101 110.4 no
H102 C10 H101 108.9 no
C10 C11 C12 120.75(17) yes
C10 C11 C16 120.67(17) yes
C12 C11 C16 118.51(17) yes
C11 C12 C13 120.51(19) yes
C11 C12 H121 119.4 no
C13 C12 H121 120.0 no
C12 C13 C14 120.4(2) yes
C12 C13 H131 120.1 no
C14 C13 H131 119.5 no
C13 C14 C15 119.71(19) yes
C13 C14 H141 120.0 no
C15 C14 H141 120.3 no
C14 C15 C16 119.9(2) yes
C14 C15 H151 120.1 no
C16 C15 H151 119.9 no
C15 C16 C11 121.0(2) yes
C15 C16 H161 120.9 no
C11 C16 H161 118.2 no
N9 C17 H172 108.8 no
N9 C17 H173 107.7 no
H172 C17 H173 111.1 no
N9 C17 H171 109.0 no
H172 C17 H171 109.6 no
H173 C17 H171 110.5 no
C8 C18 C19 110.24(14) yes
C8 C18 H181 106.4 no
C19 C18 H181 111.0 no
C8 C18 H182 107.4 no
C19 C18 H182 109.1 no
H181 C18 H182 112.6 no
C18 C19 C20 111.07(16) yes
C18 C19 H191 108.0 no
C20 C19 H191 109.1 no
C18 C19 H192 111.1 no
C20 C19 H192 108.3 no
H191 C19 H192 109.2 no
C19 C20 C5 112.87(16) yes
C19 C20 H201 108.0 no
C5 C20 H201 105.7 no
C19 C20 H202 109.7 no
C5 C20 H202 109.4 no
H201 C20 H202 111.1 no

loop_
_geom_bond_atom_site_label_1
_geom_bond_atom_site_label_2
_geom_bond_distance
_geom_bond_publ_flag
O1 C2 1.342(2) yes
O1 C5 1.461(2) yes
C2 O3 1.209(2) yes
C2 C4 1.491(3) yes
C4 H41 0.979 no
C4 H42 0.968 no
C4 H43 0.972 no
C5 C6 1.540(2) yes
C5 C20 1.520(3) yes
C5 H51 1.007 no
C6 O7 1.423(2) yes
C6 C8 1.539(2) yes
C6 H61 1.009 no
O7 H71 0.900 no
C8 N9 1.482(2) yes
C8 C18 1.532(3) yes
C8 H81 1.009 no
N9 C10 1.479(2) yes
N9 C17 1.467(2) yes
C10 C11 1.516(3) yes
C10 H102 0.993 no
C10 H101 1.006 no
C11 C12 1.392(3) yes
C11 C16 1.389(3) yes
C12 C13 1.388(3) yes
C12 H121 0.978 no
C13 C14 1.381(3) yes
C13 H131 0.974 no
C14 C15 1.383(3) yes
C14 H141 0.971 no
C15 C16 1.390(3) yes
C15 H151 0.980 no
C16 H161 0.981 no
C17 H172 1.003 no
C17 H173 0.998 no
C17 H171 0.994 no
C18 C19 1.530(3) yes
C18 H181 1.002 no
C18 H182 1.018 no
C19 C20 1.531(3) yes
C19 H191 1.009 no
C19 H192 1.012 no
C20 H201 1.003 no
C20 H202 1.004 no

loop_
_geom_hbond_atom_site_label_D
_geom_hbond_atom_site_label_H
_geom_hbond_atom_site_label_A
_geom_hbond_site_symmetry_A
_geom_hbond_angle_DHA
_geom_hbond_distance_DH
_geom_hbond_distance_HA
_geom_hbond_distance_DA
_geom_hbond_publ_flag
C12 H121 O7 1_565 126 0.98 2.52 3.191(3) yes
O7 H71 N9 1_545 173 0.90 1.95 2.845(3) yes
